data_7003183
loop_
_publ_author_name
'Higashihara, Gou'
'Inagaki, Akiko'
'Akita, Munetaka'

_publ_section_title
;
 Syntheses of novel di- and trinucleating ligands having a
 triethylbenzene core with N,N-bidentate tethers: their complexation
 toward Pd and Rh organometallic fragments
;
_journal_issue 14
_journal_name_full 'Dalton Transactions'
_journal_page_first 1888
_journal_page_last 1898
_journal_paper_doi 10.1039/b713503c
_journal_year 2008
_chemical_formula_sum 'C65.5 H82.5 B3 F12 N11.5 O5 Rh3'
_chemical_formula_weight 1680.09
_chemical_name_systematic
;
?
;
_space_group_IT_number 2
_symmetry_cell_setting triclinic
_symmetry_space_group_name_Hall '-P 1'
_symmetry_space_group_name_H-M 'P -1'
_atom_sites_solution_hydrogens geom
_atom_sites_solution_primary direct
_atom_sites_solution_secondary difmap
_audit_creation_method SHELXL-97
_cell_angle_alpha 104.890(11)
_cell_angle_beta 90.88(2)
_cell_angle_gamma 108.688(16)
_cell_formula_units_Z 2
_cell_length_a 14.304(3)
_cell_length_b 14.663(5)
_cell_length_c 18.456(6)
_cell_measurement_temperature 213(2)
_cell_volume 3523.5(19)
_computing_publication_material 'SHELXL-97/2 (Sheldrick,1997)'
_computing_structure_refinement 'SHELXL-97 (Sheldrick, 1997)'
_computing_structure_solution 'SHELXS-97 (Sheldrick, 1990)'
_diffrn_ambient_temperature 213(2)
_diffrn_detector_area_resol_mean 10.00
_diffrn_measured_fraction_theta_full 0.881
_diffrn_measured_fraction_theta_max 0.881
_diffrn_measurement_device_type 'Rigaku RAXIS-IV Imaging Plate'
_diffrn_measurement_method \w
_diffrn_radiation_monochromator graphite
_diffrn_radiation_source 'rotating anode X-ray generator'
_diffrn_radiation_type MoK\a
_diffrn_radiation_wavelength 0.71075
_diffrn_reflns_av_R_equivalents 0.0880
_diffrn_reflns_av_sigmaI/netI 0.0883
_diffrn_reflns_limit_h_max 18
_diffrn_reflns_limit_h_min -17
_diffrn_reflns_limit_k_max 19
_diffrn_reflns_limit_k_min -19
_diffrn_reflns_limit_l_max 23
_diffrn_reflns_limit_l_min -23
_diffrn_reflns_number 25478
_diffrn_reflns_theta_full 27.48
_diffrn_reflns_theta_max 27.48
_diffrn_reflns_theta_min 3.02
_diffrn_standards_decay_% 0.0000
_exptl_absorpt_coefficient_mu 0.783
_exptl_absorpt_correction_type none
_exptl_crystal_colour orange
_exptl_crystal_density_diffrn 1.584
_exptl_crystal_density_method 'not measured'
_exptl_crystal_description prisimatic
_exptl_crystal_F_000 1708
_exptl_crystal_size_max 0.1
_exptl_crystal_size_mid 0.1
_exptl_crystal_size_min 0.1
_refine_diff_density_max 1.610
_refine_diff_density_min -2.173
_refine_diff_density_rms 0.157
_refine_ls_extinction_coef 0.0219(15)
_refine_ls_extinction_expression Fc^*^=kFc[1+0.001xFc^2^\l^3^/sin(2\q)]^-1/4^
_refine_ls_extinction_method SHELXL
_refine_ls_goodness_of_fit_ref 1.060
_refine_ls_hydrogen_treatment constr
_refine_ls_matrix_type full
_refine_ls_number_parameters 895
_refine_ls_number_reflns 14223
_refine_ls_number_restraints 0
_refine_ls_restrained_S_all 1.060
_refine_ls_R_factor_all 0.1217
_refine_ls_R_factor_gt 0.0892
_refine_ls_shift/su_max 0.001
_refine_ls_shift/su_mean 0.000
_refine_ls_structure_factor_coef Fsqd
_refine_ls_weighting_details 'calc w=1/[\s^2^(Fo^2^)+(0.1758P)^2^+0.0000P] where P=(Fo^2^+2Fc^2^)/3'
_refine_ls_weighting_scheme calc
_refine_ls_wR_factor_gt 0.2375
_refine_ls_wR_factor_ref 0.2726
_reflns_number_gt 9272
_reflns_number_total 14223
_reflns_threshold_expression >2sigma(I)
_cod_data_source_file b713503c.txt
_cod_data_source_block 2
_cod_original_sg_symbol_H-M P-1
_cod_original_formula_sum 'C65.50 H82.50 B3 F12 N11.50 O5 Rh3'
_cod_database_code 7003183

loop_
_symmetry_equiv_pos_as_xyz
'x, y, z'
'-x, -y, -z'

loop_
_atom_site_label
_atom_site_type_symbol
_atom_site_fract_x
_atom_site_fract_y
_atom_site_fract_z
_atom_site_U_iso_or_equiv
_atom_site_adp_type
_atom_site_occupancy
_atom_site_symmetry_multiplicity
_atom_site_calc_flag
_atom_site_refinement_flags
_atom_site_disorder_assembly
_atom_site_disorder_group
Rh1 Rh -0.26036(5) 1.31187(4) 0.19844(3) 0.0529(2) Uani 1 1 d . . .
Rh2 Rh -0.39044(4) 0.73840(4) 0.43339(3) 0.0483(2) Uani 1 1 d . . .
Rh3 Rh 0.28137(5) 0.77554(4) 0.18139(3) 0.0530(2) Uani 1 1 d . . .
N1 N -0.1550(5) 1.1363(4) 0.1699(4) 0.0582(16) Uani 1 1 d . . .
N2 N -0.2141(4) 1.1860(4) 0.1531(4) 0.0526(14) Uani 1 1 d . . .
N3 N -0.3433(5) 1.2513(4) 0.0909(4) 0.0539(14) Uani 1 1 d . . .
N4 N -0.2419(4) 0.8064(4) 0.3081(3) 0.0519(14) Uani 1 1 d . . .
N5 N -0.3199(4) 0.7459(4) 0.3345(3) 0.0470(13) Uani 1 1 d . . .
N6 N -0.4815(4) 0.6036(4) 0.3547(3) 0.0493(14) Uani 1 1 d . . .
N7 N 0.1207(5) 0.8873(4) 0.1543(4) 0.0552(15) Uani 1 1 d . . .
N8 N 0.1683(4) 0.8181(4) 0.1384(3) 0.0513(14) Uani 1 1 d . . .
N9 N 0.2294(5) 0.6619(4) 0.0775(4) 0.0555(15) Uani 1 1 d . . .
C1 C 0.0280(5) 1.0698(5) 0.2312(4) 0.0475(15) Uani 1 1 d . . .
C2 C -0.0574(5) 1.0901(5) 0.2561(4) 0.0515(16) Uani 1 1 d . . .
C3 C -0.1194(5) 1.0315(5) 0.2979(4) 0.0537(17) Uani 1 1 d . . .
C4 C -0.0950(5) 0.9545(5) 0.3151(4) 0.0495(16) Uani 1 1 d . . .
C5 C -0.0081(5) 0.9347(5) 0.2919(4) 0.0474(15) Uani 1 1 d . . .
C6 C 0.0529(5) 0.9942(5) 0.2505(4) 0.0479(15) Uani 1 1 d . . .
C7 C 0.0956(5) 1.1340(5) 0.1878(4) 0.0527(16) Uani 1 1 d . . .
H7A H 0.0559 1.1556 0.1571 0.063 Uiso 1 1 calc R . .
H7B H 0.1280 1.0940 0.1541 0.063 Uiso 1 1 calc R . .
C8 C 0.1739(7) 1.2254(6) 0.2390(6) 0.070(2) Uani 1 1 d . . .
H8A H 0.2034 1.2720 0.2108 0.084 Uiso 1 1 calc R . .
H8B H 0.2243 1.2053 0.2589 0.084 Uiso 1 1 calc R . .
H8C H 0.1438 1.2566 0.2798 0.084 Uiso 1 1 calc R . .
C9 C -0.2165(6) 1.0486(6) 0.3206(5) 0.0602(19) Uani 1 1 d . . .
H9A H -0.2667 0.9846 0.3180 0.072 Uiso 1 1 calc R . .
H9B H -0.2396 1.0775 0.2852 0.072 Uiso 1 1 calc R . .
C10 C -0.2032(7) 1.1192(7) 0.4015(6) 0.076(3) Uani 1 1 d . . .
H10A H -0.2626 1.1353 0.4112 0.092 Uiso 1 1 calc R . .
H10B H -0.1483 1.1796 0.4060 0.092 Uiso 1 1 calc R . .
H10C H -0.1903 1.0863 0.4374 0.092 Uiso 1 1 calc R . .
C11 C 0.0200(6) 0.8517(5) 0.3135(5) 0.0576(18) Uani 1 1 d . . .
H11A H -0.0399 0.7974 0.3147 0.069 Uiso 1 1 calc R . .
H11B H 0.0582 0.8254 0.2757 0.069 Uiso 1 1 calc R . .
C12 C 0.0805(7) 0.8917(7) 0.3900(5) 0.072(2) Uani 1 1 d . . .
H12A H 0.0888 0.8370 0.4058 0.086 Uiso 1 1 calc R . .
H12B H 0.0466 0.9258 0.4261 0.086 Uiso 1 1 calc R . .
H12C H 0.1444 0.9376 0.3866 0.086 Uiso 1 1 calc R . .
C13 C -0.0845(5) 1.1736(5) 0.2380(4) 0.0512(16) Uani 1 1 d . . .
H13A H -0.1137 1.2050 0.2802 0.061 Uiso 1 1 calc R . .
H13B H -0.0249 1.2239 0.2308 0.061 Uiso 1 1 calc R . .
C14 C -0.1621(6) 0.8919(5) 0.3595(4) 0.0560(18) Uani 1 1 d . . .
H14A H -0.1234 0.8666 0.3879 0.067 Uiso 1 1 calc R . .
H14B H -0.1916 0.9331 0.3949 0.067 Uiso 1 1 calc R . .
C15 C 0.1453(5) 0.9707(5) 0.2241(4) 0.0475(15) Uani 1 1 d . . .
H15A H 0.1928 1.0298 0.2152 0.057 Uiso 1 1 calc R . .
H15B H 0.1758 0.9530 0.2634 0.057 Uiso 1 1 calc R . .
C16 C -0.1642(7) 1.0537(6) 0.1126(5) 0.070(2) Uani 1 1 d . . .
H16 H -0.1299 1.0091 0.1109 0.084 Uiso 1 1 calc R . .
C17 C -0.2336(7) 1.0477(6) 0.0574(5) 0.066(2) Uani 1 1 d . . .
H17 H -0.2559 0.9984 0.0118 0.079 Uiso 1 1 calc R . .
C18 C -0.2633(6) 1.1305(5) 0.0839(5) 0.0582(18) Uani 1 1 d . . .
C19 C -0.3348(6) 1.1619(5) 0.0512(4) 0.0547(17) Uani 1 1 d . . .
C20 C -0.3942(6) 1.1045(6) -0.0156(5) 0.062(2) Uani 1 1 d . . .
H20 H -0.3888 1.0433 -0.0414 0.075 Uiso 1 1 calc R . .
C21 C -0.4613(7) 1.1404(6) -0.0426(5) 0.069(2) Uani 1 1 d . . .
H21 H -0.5017 1.1029 -0.0873 0.083 Uiso 1 1 calc R . .
C22 C -0.4693(7) 1.2290(7) -0.0054(6) 0.075(2) Uani 1 1 d . . .
H22 H -0.5142 1.2533 -0.0243 0.090 Uiso 1 1 calc R . .
C23 C -0.4094(7) 1.2835(6) 0.0616(5) 0.067(2) Uani 1 1 d . . .
H23 H -0.4151 1.3446 0.0873 0.081 Uiso 1 1 calc R . .
C24 C -0.2469(6) 0.7707(6) 0.2320(4) 0.0539(16) Uani 1 1 d . . .
H24 H -0.2020 0.7986 0.2012 0.065 Uiso 1 1 calc R . .
C25 C -0.3272(6) 0.6886(5) 0.2090(4) 0.0563(18) Uani 1 1 d . . .
H25 H -0.3488 0.6490 0.1597 0.068 Uiso 1 1 calc R . .
C26 C -0.3716(5) 0.6746(5) 0.2725(4) 0.0499(16) Uani 1 1 d . . .
C27 C -0.4610(6) 0.5959(5) 0.2830(4) 0.0520(17) Uani 1 1 d . . .
C28 C -0.5178(6) 0.5203(5) 0.2236(5) 0.0574(18) Uani 1 1 d . . .
H28 H -0.5010 0.5161 0.1747 0.069 Uiso 1 1 calc R . .
C29 C -0.6016(6) 0.4493(5) 0.2381(5) 0.065(2) Uani 1 1 d . . .
H29 H -0.6413 0.3968 0.1986 0.078 Uiso 1 1 calc R . .
C30 C -0.6255(6) 0.4567(5) 0.3107(5) 0.066(2) Uani 1 1 d . . .
H30 H -0.6824 0.4116 0.3213 0.079 Uiso 1 1 calc R . .
C31 C -0.5599(6) 0.5362(5) 0.3687(5) 0.0571(18) Uani 1 1 d . . .
H31 H -0.5728 0.5408 0.4185 0.069 Uiso 1 1 calc R . .
C32 C 0.0550(7) 0.8720(7) 0.0984(5) 0.075(3) Uani 1 1 d . . .
H32 H 0.0158 0.9115 0.0969 0.090 Uiso 1 1 calc R . .
C33 C 0.0529(8) 0.7896(7) 0.0429(6) 0.080(3) Uani 1 1 d . . .
H33 H 0.0131 0.7612 -0.0029 0.096 Uiso 1 1 calc R . .
C34 C 0.1244(6) 0.7576(6) 0.0706(5) 0.0559(17) Uani 1 1 d . . .
C35 C 0.1531(5) 0.6713(5) 0.0374(5) 0.0573(18) Uani 1 1 d . . .
C36 C 0.1064(7) 0.6011(7) -0.0306(5) 0.073(2) Uani 1 1 d . . .
H36 H 0.0561 0.6097 -0.0578 0.087 Uiso 1 1 calc R . .
C37 C 0.1360(7) 0.5188(7) -0.0568(6) 0.077(3) Uani 1 1 d . . .
H37 H 0.1047 0.4703 -0.1013 0.092 Uiso 1 1 calc R . .
C38 C 0.2145(7) 0.5090(6) -0.0152(6) 0.075(2) Uani 1 1 d . . .
H38 H 0.2356 0.4542 -0.0320 0.090 Uiso 1 1 calc R . .
C39 C 0.2595(7) 0.5830(6) 0.0512(5) 0.064(2) Uani 1 1 d . . .
H39 H 0.3121 0.5775 0.0780 0.077 Uiso 1 1 calc R . .
C40 C 0.3644(6) 0.9165(5) 0.2594(5) 0.060(2) Uani 1 1 d . . .
H40A H 0.3577 0.9823 0.2757 0.072 Uiso 1 1 calc R . .
H40B H 0.3375 0.8891 0.2068 0.072 Uiso 1 1 calc R . .
C41 C 0.2998(7) 0.8572(6) 0.2989(5) 0.066(2) Uani 1 1 d . . .
H41A H 0.2500 0.8044 0.2614 0.079 Uiso 1 1 calc R . .
H41B H 0.2656 0.8989 0.3287 0.079 Uiso 1 1 calc R . .
C42 C 0.3346(8) 0.8073(6) 0.3509(5) 0.074(3) Uani 1 1 d . . .
H42A H 0.2971 0.8097 0.3943 0.089 Uiso 1 1 calc R . .
H42B H 0.4041 0.8433 0.3688 0.089 Uiso 1 1 calc R . .
C43 C 0.3207(8) 0.6968(7) 0.3095(5) 0.078(3) Uani 1 1 d . . .
H43A H 0.3664 0.6750 0.3343 0.093 Uiso 1 1 calc R . .
H43B H 0.2537 0.6551 0.3127 0.093 Uiso 1 1 calc R . .
C44 C 0.3382(7) 0.6834(6) 0.2287(5) 0.066(2) Uani 1 1 d . . .
H44A H 0.3439 0.6173 0.2112 0.079 Uiso 1 1 calc R . .
H44B H 0.2771 0.6797 0.2027 0.079 Uiso 1 1 calc R . .
C45 C 0.4144(7) 0.7461(6) 0.2000(5) 0.070(2) Uani 1 1 d . . .
H45A H 0.3821 0.7700 0.1660 0.084 Uiso 1 1 calc R . .
H45B H 0.4461 0.7030 0.1688 0.084 Uiso 1 1 calc R . .
C46 C 0.4983(6) 0.8372(6) 0.2462(6) 0.071(2) Uani 1 1 d . . .
H46A H 0.5572 0.8446 0.2198 0.085 Uiso 1 1 calc R . .
H46B H 0.5132 0.8265 0.2942 0.085 Uiso 1 1 calc R . .
C47 C 0.4734(7) 0.9339(6) 0.2607(5) 0.070(2) Uani 1 1 d . . .
H47A H 0.5061 0.9779 0.3095 0.084 Uiso 1 1 calc R . .
H47B H 0.4993 0.9675 0.2227 0.084 Uiso 1 1 calc R . .
C48 C -0.4936(7) 0.8392(7) 0.5595(5) 0.072(2) Uani 1 1 d . . .
H48A H -0.5604 0.8418 0.5608 0.087 Uiso 1 1 calc R . .
H48B H -0.4661 0.8517 0.6109 0.087 Uiso 1 1 calc R . .
C49 C -0.4310(7) 0.9195(6) 0.5260(5) 0.074(2) Uani 1 1 d . . .
H49A H -0.4735 0.9303 0.4900 0.088 Uiso 1 1 calc R . .
H49B H -0.4044 0.9815 0.5660 0.088 Uiso 1 1 calc R . .
C50 C -0.3464(7) 0.8962(5) 0.4873(5) 0.065(2) Uani 1 1 d . . .
H50A H -0.3754 0.8495 0.4385 0.078 Uiso 1 1 calc R . .
H50B H -0.3056 0.9578 0.4774 0.078 Uiso 1 1 calc R . .
C51 C -0.2798(6) 0.8575(5) 0.5167(4) 0.0540(18) Uani 1 1 d . . .
H51A H -0.2133 0.9026 0.5164 0.065 Uiso 1 1 calc R . .
H51B H -0.2858 0.7941 0.4809 0.065 Uiso 1 1 calc R . .
C52 C -0.2861(7) 0.8395(6) 0.5950(5) 0.066(2) Uani 1 1 d . . .
H52A H -0.3161 0.8842 0.6263 0.079 Uiso 1 1 calc R . .
H52B H -0.2197 0.8548 0.6184 0.079 Uiso 1 1 calc R . .
C53 C -0.3476(6) 0.7307(6) 0.5906(5) 0.0609(19) Uani 1 1 d . . .
H53A H -0.3051 0.6900 0.5813 0.073 Uiso 1 1 calc R . .
H53B H -0.3734 0.7280 0.6385 0.073 Uiso 1 1 calc R . .
C54 C -0.4324(6) 0.6885(6) 0.5293(5) 0.063(2) Uani 1 1 d . . .
H54A H -0.4033 0.6705 0.4829 0.076 Uiso 1 1 calc R . .
H54B H -0.4735 0.6259 0.5375 0.076 Uiso 1 1 calc R . .
C55 C -0.4972(6) 0.7334(6) 0.5128(5) 0.061(2) Uani 1 1 d . . .
H55A H -0.5634 0.6881 0.5135 0.074 Uiso 1 1 calc R . .
H55B H -0.4911 0.7361 0.4610 0.074 Uiso 1 1 calc R . .
C56 C -0.2183(10) 1.3415(10) 0.3160(5) 0.093(4) Uani 1 1 d . . .
H56A H -0.1911 1.3067 0.3442 0.112 Uiso 1 1 calc R . .
H56B H -0.2624 1.2904 0.2741 0.112 Uiso 1 1 calc R . .
C57 C -0.1391(8) 1.3976(7) 0.2849(6) 0.081(3) Uani 1 1 d . . .
H57A H -0.1481 1.3645 0.2312 0.097 Uiso 1 1 calc R . .
H57B H -0.0795 1.3907 0.3051 0.097 Uiso 1 1 calc R . .
C58 C -0.1167(10) 1.5067(7) 0.2926(10) 0.138(7) Uani 1 1 d . . .
H58A H -0.0915 1.5430 0.3447 0.166 Uiso 1 1 calc R . .
H58B H -0.0634 1.5272 0.2621 0.166 Uiso 1 1 calc R . .
C59 C -0.1958(8) 1.5384(7) 0.2724(6) 0.089(3) Uani 1 1 d . . .
H59A H -0.1692 1.5926 0.2493 0.107 Uiso 1 1 calc R . .
H59B H -0.2229 1.5645 0.3178 0.107 Uiso 1 1 calc R . .
C60 C -0.2801(7) 1.4546(5) 0.2177(5) 0.068(2) Uani 1 1 d . . .
H60A H -0.3088 1.4865 0.1878 0.082 Uiso 1 1 calc R . .
H60B H -0.2491 1.4137 0.1834 0.082 Uiso 1 1 calc R . .
C61 C -0.3611(7) 1.3871(6) 0.2424(5) 0.067(2) Uani 1 1 d . . .
H61A H -0.3626 1.3201 0.2161 0.080 Uiso 1 1 calc R . .
H61B H -0.4209 1.3944 0.2230 0.080 Uiso 1 1 calc R . .
C62 C -0.3724(8) 1.3881(9) 0.3234(6) 0.087(3) Uani 1 1 d . . .
H62A H -0.3882 1.4473 0.3487 0.105 Uiso 1 1 calc R . .
H62B H -0.4283 1.3301 0.3249 0.105 Uiso 1 1 calc R . .
C63 C -0.2832(11) 1.3876(12) 0.3668(7) 0.125(5) Uani 1 1 d . . .
H63A H -0.3049 1.3501 0.4033 0.149 Uiso 1 1 calc R . .
H63B H -0.2444 1.4558 0.3942 0.149 Uiso 1 1 calc R . .
B1 B 0.3986(8) 0.1415(7) 0.1704(6) 0.060(2) Uani 1 1 d . . .
F1 F 0.4754(4) 0.1074(4) 0.1484(3) 0.0816(15) Uani 1 1 d . . .
F2 F 0.3836(5) 0.1423(4) 0.2441(3) 0.0931(17) Uani 1 1 d . . .
F3 F 0.4164(5) 0.2368(4) 0.1649(4) 0.0914(17) Uani 1 1 d . . .
F4 F 0.3119(4) 0.0761(4) 0.1253(3) 0.0884(17) Uani 1 1 d . . .
B2 B 0.1060(9) 0.4243(8) 0.1782(7) 0.075(3) Uani 1 1 d . . .
F5 F 0.0758(5) 0.5000(4) 0.1641(5) 0.113(2) Uani 1 1 d . . .
F6 F 0.1989(5) 0.4370(6) 0.1620(6) 0.140(3) Uani 1 1 d . . .
F7 F 0.0407(5) 0.3324(5) 0.1393(4) 0.111(2) Uani 1 1 d . . .
F8 F 0.1065(9) 0.4292(7) 0.2520(5) 0.159(4) Uani 1 1 d . . .
B3 B 0.0864(13) 0.2586(19) 0.4883(15) 0.125(7) Uani 1 1 d . . .
F9 F 0.0586(10) 0.1649(11) 0.4680(8) 0.200(5) Uiso 1 1 d . A .
F10A F 0.1253(15) 0.2748(13) 0.5553(11) 0.130(8) Uiso 0.52(3) 1 d P A 1
F11A F 0.007(2) 0.305(2) 0.4930(18) 0.214(14) Uiso 0.52(3) 1 d P A 1
F12A F 0.138(5) 0.317(5) 0.456(4) 0.40(3) Uiso 0.52(3) 1 d P A 1
F10B F 0.065(4) 0.291(4) 0.567(3) 0.31(2) Uiso 0.48(3) 1 d P A 2
F11B F 0.064(2) 0.278(2) 0.4300(18) 0.171(12) Uiso 0.48(3) 1 d P A 2
F12B F 0.186(2) 0.347(2) 0.5116(17) 0.180(13) Uiso 0.48(3) 1 d P A 2
C01 C 0.7331(11) 0.7287(10) -0.0445(7) 0.129(5) Uani 1 1 d . . .
H01A H 0.6831 0.7539 -0.0580 0.155 Uiso 1 1 calc R . .
H01B H 0.7022 0.6687 -0.0297 0.155 Uiso 1 1 calc R . .
H01C H 0.7690 0.7141 -0.0870 0.155 Uiso 1 1 calc R . .
N01 N 0.7990(11) 0.8011(9) 0.0159(7) 0.114(4) Uani 1 1 d . . .
O01 O 0.8016(11) 0.7989(11) 0.0740(5) 0.184(6) Uani 1 1 d . . .
O02 O 0.8701(8) 0.8701(8) -0.0020(6) 0.127(3) Uani 1 1 d . . .
N03 N 0.175(2) 0.598(2) 0.4482(14) 0.221(9) Uiso 1 1 d . . .
O06 O 0.2470(13) 0.6695(14) 0.4677(10) 0.190(6) Uiso 1 1 d . B .
C03A C 0.090(4) 0.554(4) 0.419(3) 0.157(16) Uiso 0.45(3) 1 d P B 3
O05A O 0.2355(17) 0.5276(16) 0.4489(12) 0.121(10) Uiso 0.45(3) 1 d P B 3
C03B C 0.122(3) 0.490(3) 0.419(2) 0.147(13) Uiso 0.55(3) 1 d P B 4
O05B O 0.107(3) 0.637(4) 0.458(3) 0.261(19) Uiso 0.55(3) 1 d P B 4
N02 N 0.5000 0.5000 0.0000 0.196(10) Uiso 1 2 d S . .
C05A C 0.5330(19) 0.6038(17) 0.0468(14) 0.036(5) Uiso 0.25 1 d P . .
O06A O 0.5589(19) 0.4737(19) 0.0520(14) 0.064(6) Uiso 0.25 1 d P . .
O07A O 0.4197(19) 0.4812(19) 0.0432(15) 0.074(6) Uiso 0.25 1 d P . .
C05B C 0.4847(19) 0.5841(16) 0.0581(13) 0.034(4) Uiso 0.25 1 d P . .
O06B O 0.473(2) 0.4361(19) 0.0457(15) 0.075(6) Uiso 0.25 1 d P . .
O07B O 0.5881(15) 0.5141(16) 0.0416(11) 0.049(4) Uiso 0.25 1 d P . .

loop_
_atom_site_aniso_label
_atom_site_aniso_U_11
_atom_site_aniso_U_22
_atom_site_aniso_U_33
_atom_site_aniso_U_23
_atom_site_aniso_U_13
_atom_site_aniso_U_12
Rh1 0.0558(4) 0.0449(3) 0.0583(4) 0.0094(2) 0.0031(3) 0.0211(2)
Rh2 0.0509(3) 0.0397(3) 0.0499(3) 0.0095(2) 0.0041(2) 0.0116(2)
Rh3 0.0565(4) 0.0439(3) 0.0584(4) 0.0095(2) 0.0000(3) 0.0205(2)
N1 0.066(4) 0.042(3) 0.064(4) 0.005(3) -0.002(3) 0.021(3)
N2 0.050(3) 0.041(3) 0.065(4) 0.005(3) 0.000(3) 0.022(2)
N3 0.065(4) 0.045(3) 0.053(3) 0.014(3) 0.006(3) 0.020(3)
N4 0.053(3) 0.041(3) 0.053(3) 0.012(2) 0.010(3) 0.006(2)
N5 0.050(3) 0.035(3) 0.049(3) 0.010(2) 0.001(2) 0.007(2)
N6 0.049(3) 0.032(2) 0.055(3) 0.002(2) -0.007(3) 0.005(2)
N7 0.055(4) 0.055(3) 0.061(4) 0.015(3) 0.006(3) 0.027(3)
N8 0.050(3) 0.045(3) 0.053(3) 0.006(2) 0.000(3) 0.014(2)
N9 0.061(4) 0.042(3) 0.058(4) 0.006(3) 0.006(3) 0.018(3)
C1 0.051(4) 0.036(3) 0.052(4) 0.010(3) 0.005(3) 0.012(3)
C2 0.054(4) 0.037(3) 0.059(4) 0.010(3) 0.005(3) 0.012(3)
C3 0.053(4) 0.041(3) 0.062(4) 0.007(3) 0.010(3) 0.013(3)
C4 0.043(3) 0.040(3) 0.059(4) 0.009(3) 0.003(3) 0.009(3)
C5 0.054(4) 0.039(3) 0.050(4) 0.013(3) 0.007(3) 0.014(3)
C6 0.042(3) 0.040(3) 0.058(4) 0.010(3) -0.005(3) 0.013(2)
C7 0.049(4) 0.051(4) 0.066(4) 0.025(3) 0.009(3) 0.019(3)
C8 0.061(5) 0.060(5) 0.083(6) 0.026(4) 0.002(4) 0.010(4)
C9 0.054(4) 0.058(4) 0.073(5) 0.017(4) 0.019(4) 0.024(3)
C10 0.075(6) 0.061(5) 0.087(6) 0.007(4) 0.021(5) 0.024(4)
C11 0.058(4) 0.047(4) 0.072(5) 0.026(3) 0.010(4) 0.017(3)
C12 0.082(6) 0.075(5) 0.069(5) 0.033(4) 0.007(5) 0.032(4)
C13 0.049(4) 0.044(3) 0.061(4) 0.013(3) -0.003(3) 0.017(3)
C14 0.057(4) 0.046(4) 0.058(4) 0.010(3) 0.004(3) 0.010(3)
C15 0.040(3) 0.040(3) 0.059(4) 0.010(3) 0.001(3) 0.013(2)
C16 0.088(6) 0.052(4) 0.070(5) 0.004(4) 0.002(5) 0.036(4)
C17 0.080(6) 0.060(4) 0.058(5) 0.000(4) -0.005(4) 0.035(4)
C18 0.063(5) 0.048(4) 0.063(5) 0.012(3) 0.004(4) 0.021(3)
C19 0.061(4) 0.047(4) 0.052(4) 0.011(3) 0.008(3) 0.015(3)
C20 0.068(5) 0.058(4) 0.059(5) 0.008(4) 0.000(4) 0.025(4)
C21 0.080(6) 0.063(5) 0.059(5) 0.016(4) 0.004(4) 0.016(4)
C22 0.071(6) 0.082(6) 0.078(6) 0.020(5) 0.000(5) 0.036(5)
C23 0.090(6) 0.064(5) 0.061(5) 0.021(4) 0.012(4) 0.040(4)
C24 0.055(4) 0.059(4) 0.048(4) 0.016(3) 0.010(3) 0.018(3)
C25 0.067(5) 0.050(4) 0.048(4) 0.010(3) 0.004(3) 0.018(3)
C26 0.042(3) 0.042(3) 0.061(4) 0.010(3) -0.002(3) 0.012(3)
C27 0.054(4) 0.038(3) 0.060(4) 0.005(3) -0.004(3) 0.016(3)
C28 0.058(4) 0.046(4) 0.063(5) 0.009(3) 0.002(4) 0.014(3)
C29 0.056(5) 0.044(4) 0.079(6) 0.003(4) -0.007(4) 0.007(3)
C30 0.054(4) 0.042(4) 0.087(6) 0.015(4) -0.002(4) 0.000(3)
C31 0.057(4) 0.042(3) 0.063(5) 0.010(3) 0.006(4) 0.007(3)
C32 0.078(6) 0.079(6) 0.069(5) 0.000(4) -0.016(5) 0.044(5)
C33 0.087(7) 0.074(6) 0.075(6) -0.003(5) -0.014(5) 0.040(5)
C34 0.053(4) 0.054(4) 0.061(4) 0.013(3) 0.004(3) 0.020(3)
C35 0.046(4) 0.050(4) 0.069(5) 0.007(3) 0.008(4) 0.013(3)
C36 0.074(6) 0.067(5) 0.068(5) 0.001(4) -0.003(4) 0.025(4)
C37 0.082(6) 0.064(5) 0.072(6) -0.002(4) -0.008(5) 0.024(4)
C38 0.083(6) 0.053(4) 0.084(6) 0.005(4) 0.017(5) 0.028(4)
C39 0.067(5) 0.060(4) 0.070(5) 0.012(4) 0.005(4) 0.032(4)
C40 0.075(5) 0.038(3) 0.056(4) -0.003(3) -0.009(4) 0.018(3)
C41 0.092(6) 0.050(4) 0.053(4) 0.001(3) -0.005(4) 0.031(4)
C42 0.107(7) 0.070(5) 0.055(5) 0.007(4) -0.007(5) 0.051(5)
C43 0.107(8) 0.065(5) 0.077(6) 0.033(4) 0.002(5) 0.040(5)
C44 0.097(7) 0.055(4) 0.066(5) 0.024(4) -0.006(4) 0.048(4)
C45 0.076(6) 0.063(5) 0.077(6) 0.011(4) 0.003(5) 0.038(4)
C46 0.058(5) 0.070(5) 0.083(6) 0.007(4) -0.006(4) 0.032(4)
C47 0.067(5) 0.056(4) 0.075(5) 0.005(4) -0.008(4) 0.017(4)
C48 0.061(5) 0.081(6) 0.069(5) 0.001(4) 0.021(4) 0.031(4)
C49 0.094(7) 0.053(4) 0.074(6) -0.001(4) 0.007(5) 0.039(4)
C50 0.080(5) 0.038(3) 0.065(5) 0.002(3) 0.000(4) 0.014(3)
C51 0.055(4) 0.039(3) 0.051(4) -0.004(3) -0.012(3) 0.006(3)
C52 0.069(5) 0.060(4) 0.057(5) 0.017(4) 0.001(4) 0.006(4)
C53 0.065(5) 0.063(4) 0.055(4) 0.026(4) 0.006(4) 0.014(4)
C54 0.064(5) 0.060(4) 0.060(5) 0.020(4) 0.018(4) 0.012(4)
C55 0.053(4) 0.063(4) 0.053(4) 0.009(3) 0.026(3) 0.002(3)
C56 0.133(10) 0.123(9) 0.045(5) 0.003(5) -0.005(5) 0.089(9)
C57 0.071(6) 0.073(6) 0.078(6) -0.015(5) -0.033(5) 0.027(5)
C58 0.111(9) 0.051(5) 0.211(15) -0.033(7) -0.091(10) 0.030(5)
C59 0.097(8) 0.056(5) 0.098(7) 0.000(5) -0.019(6) 0.021(5)
C60 0.088(6) 0.036(3) 0.088(6) 0.007(4) 0.001(5) 0.039(4)
C61 0.080(6) 0.068(5) 0.064(5) 0.010(4) 0.015(4) 0.047(4)
C62 0.090(7) 0.108(8) 0.075(6) 0.014(6) 0.029(5) 0.056(6)
C63 0.158(13) 0.183(14) 0.081(8) 0.028(8) 0.014(8) 0.128(12)
B1 0.070(6) 0.050(4) 0.060(5) 0.015(4) 0.011(4) 0.022(4)
F1 0.069(3) 0.071(3) 0.101(4) 0.015(3) 0.011(3) 0.026(2)
F2 0.115(5) 0.083(4) 0.074(4) 0.016(3) 0.022(3) 0.027(3)
F3 0.097(4) 0.054(3) 0.121(5) 0.026(3) 0.002(3) 0.021(3)
F4 0.075(3) 0.085(4) 0.081(4) -0.006(3) 0.006(3) 0.017(3)
B2 0.070(7) 0.058(5) 0.084(8) 0.020(5) -0.005(6) 0.005(4)
F5 0.104(5) 0.069(3) 0.171(7) 0.038(4) -0.017(5) 0.032(3)
F6 0.081(5) 0.111(5) 0.246(11) 0.082(6) 0.023(6) 0.032(4)
F7 0.110(5) 0.070(4) 0.132(6) 0.024(4) -0.034(4) 0.007(3)
F8 0.217(10) 0.154(8) 0.105(6) 0.004(5) -0.022(6) 0.087(7)
B3 0.081(10) 0.18(2) 0.173(19) 0.108(16) 0.057(12) 0.070(11)
C01 0.151(13) 0.116(10) 0.091(9) 0.010(8) -0.029(9) 0.023(9)
N01 0.153(11) 0.104(8) 0.087(7) 0.012(6) -0.023(7) 0.058(8)
O01 0.244(15) 0.231(14) 0.055(5) 0.051(7) 0.025(7) 0.039(11)
O02 0.138(8) 0.098(6) 0.131(8) 0.020(6) -0.022(7) 0.031(6)

loop_
_atom_type_symbol
_atom_type_description
_atom_type_scat_dispersion_real
_atom_type_scat_dispersion_imag
_atom_type_scat_source
C C 0.0033 0.0016 'International Tables Vol C Tables 4.2.6.8 and 6.1.1.4'
H H 0.0000 0.0000 'International Tables Vol C Tables 4.2.6.8 and 6.1.1.4'
N N 0.0061 0.0033 'International Tables Vol C Tables 4.2.6.8 and 6.1.1.4'
B B 0.0013 0.0007 'International Tables Vol C Tables 4.2.6.8 and 6.1.1.4'
F F 0.0171 0.0103 'International Tables Vol C Tables 4.2.6.8 and 6.1.1.4'
Rh Rh -1.1178 0.9187 'International Tables Vol C Tables 4.2.6.8 and 6.1.1.4'
O O 0.0106 0.0060 'International Tables Vol C Tables 4.2.6.8 and 6.1.1.4'

loop_
_geom_angle_atom_site_label_1
_geom_angle_atom_site_label_2
_geom_angle_atom_site_label_3
_geom_angle
_geom_angle_site_symmetry_1
_geom_angle_site_symmetry_3
_geom_angle_publ_flag
N3 Rh1 C61 91.9(3) . . ?
N3 Rh1 N2 78.8(2) . . ?
C61 Rh1 N2 156.1(3) . . ?
N3 Rh1 C56 161.7(5) . . ?
C61 Rh1 C56 81.2(4) . . ?
N2 Rh1 C56 100.7(3) . . ?
N3 Rh1 C60 94.7(3) . . ?
C61 Rh1 C60 39.1(3) . . ?
N2 Rh1 C60 162.1(3) . . ?
C56 Rh1 C60 90.7(4) . . ?
N3 Rh1 C57 160.2(4) . . ?
C61 Rh1 C57 96.9(4) . . ?
N2 Rh1 C57 99.0(3) . . ?
C56 Rh1 C57 38.1(4) . . ?
C60 Rh1 C57 81.4(4) . . ?
C54 Rh2 N5 157.1(3) . . ?
C54 Rh2 N6 94.9(3) . . ?
N5 Rh2 N6 78.4(2) . . ?
C54 Rh2 C55 37.7(3) . . ?
N5 Rh2 C55 162.6(3) . . ?
N6 Rh2 C55 93.5(3) . . ?
C54 Rh2 C50 97.5(3) . . ?
N5 Rh2 C50 98.1(3) . . ?
N6 Rh2 C50 153.1(3) . . ?
C55 Rh2 C50 82.1(3) . . ?
C54 Rh2 C51 81.6(3) . . ?
N5 Rh2 C51 100.6(3) . . ?
N6 Rh2 C51 168.5(3) . . ?
C55 Rh2 C51 90.3(3) . . ?
C50 Rh2 C51 38.4(3) . . ?
N8 Rh3 C45 164.4(3) . . ?
N8 Rh3 N9 78.8(2) . . ?
C45 Rh3 N9 95.7(3) . . ?
N8 Rh3 C44 155.1(3) . . ?
C45 Rh3 C44 38.2(4) . . ?
N9 Rh3 C44 92.2(3) . . ?
N8 Rh3 C40 98.8(3) . . ?
C45 Rh3 C40 81.2(3) . . ?
N9 Rh3 C40 159.5(3) . . ?
C44 Rh3 C40 97.5(3) . . ?
N8 Rh3 C41 101.0(3) . . ?
C45 Rh3 C41 88.7(3) . . ?
N9 Rh3 C41 162.3(3) . . ?
C44 Rh3 C41 80.7(3) . . ?
C40 Rh3 C41 38.1(3) . . ?
C16 N1 N2 110.9(6) . . ?
C16 N1 C13 125.4(6) . . ?
N2 N1 C13 123.5(5) . . ?
N1 N2 C18 105.5(5) . . ?
N1 N2 Rh1 142.5(5) . . ?
C18 N2 Rh1 111.9(5) . . ?
C23 N3 C19 117.6(7) . . ?
C23 N3 Rh1 128.2(5) . . ?
C19 N3 Rh1 113.7(5) . . ?
C24 N4 N5 109.6(6) . . ?
C24 N4 C14 128.0(6) . . ?
N5 N4 C14 122.2(6) . . ?
C26 N5 N4 104.7(6) . . ?
C26 N5 Rh2 113.4(5) . . ?
N4 N5 Rh2 141.4(4) . . ?
C31 N6 C27 119.0(6) . . ?
C31 N6 Rh2 126.4(5) . . ?
C27 N6 Rh2 114.1(4) . . ?
C32 N7 N8 111.2(6) . . ?
C32 N7 C15 125.3(6) . . ?
N8 N7 C15 123.4(6) . . ?
C34 N8 N7 104.0(6) . . ?
C34 N8 Rh3 112.8(5) . . ?
N7 N8 Rh3 143.2(5) . . ?
C39 N9 C35 119.3(7) . . ?
C39 N9 Rh3 127.2(6) . . ?
C35 N9 Rh3 113.4(5) . . ?
C6 C1 C2 119.5(7) . . ?
C6 C1 C7 120.4(6) . . ?
C2 C1 C7 120.1(6) . . ?
C1 C2 C3 120.1(6) . . ?
C1 C2 C13 120.6(7) . . ?
C3 C2 C13 119.3(7) . . ?
C4 C3 C2 119.8(7) . . ?
C4 C3 C9 119.8(7) . . ?
C2 C3 C9 120.3(7) . . ?
C3 C4 C5 120.7(7) . . ?
C3 C4 C14 119.4(7) . . ?
C5 C4 C14 119.9(6) . . ?
C6 C5 C4 118.7(6) . . ?
C6 C5 C11 121.0(6) . . ?
C4 C5 C11 120.3(7) . . ?
C1 C6 C5 121.2(6) . . ?
C1 C6 C15 120.5(7) . . ?
C5 C6 C15 118.3(6) . . ?
C1 C7 C8 112.6(7) . . ?
C3 C9 C10 111.9(7) . . ?
C12 C11 C5 110.8(6) . . ?
N1 C13 C2 111.3(5) . . ?
N4 C14 C4 110.6(6) . . ?
N7 C15 C6 111.3(5) . . ?
N1 C16 C17 107.6(7) . . ?
C16 C17 C18 105.8(7) . . ?
N2 C18 C17 110.2(7) . . ?
N2 C18 C19 119.2(6) . . ?
C17 C18 C19 130.5(7) . . ?
N3 C19 C20 121.6(7) . . ?
N3 C19 C18 115.9(6) . . ?
C20 C19 C18 122.5(7) . . ?
C21 C20 C19 118.4(8) . . ?
C22 C21 C20 121.0(8) . . ?
C21 C22 C23 118.8(9) . . ?
N3 C23 C22 122.5(8) . . ?
C25 C24 N4 108.4(7) . . ?
C24 C25 C26 106.3(7) . . ?
N5 C26 C25 111.0(6) . . ?
N5 C26 C27 117.6(7) . . ?
C25 C26 C27 131.4(7) . . ?
N6 C27 C28 122.7(7) . . ?
N6 C27 C26 115.4(6) . . ?
C28 C27 C26 121.8(8) . . ?
C27 C28 C29 118.4(8) . . ?
C30 C29 C28 120.1(7) . . ?
C29 C30 C31 117.2(8) . . ?
N6 C31 C30 122.5(8) . . ?
N7 C32 C33 109.5(7) . . ?
C32 C33 C34 103.9(7) . . ?
N8 C34 C33 111.4(7) . . ?
N8 C34 C35 119.3(7) . . ?
C33 C34 C35 129.3(7) . . ?
N9 C35 C36 121.6(7) . . ?
N9 C35 C34 115.6(7) . . ?
C36 C35 C34 122.8(8) . . ?
C37 C36 C35 119.0(9) . . ?
C36 C37 C38 119.2(8) . . ?
C39 C38 C37 118.8(8) . . ?
N9 C39 C38 122.0(8) . . ?
C41 C40 C47 124.6(8) . . ?
C41 C40 Rh3 71.4(4) . . ?
C47 C40 Rh3 110.8(5) . . ?
C40 C41 C42 123.0(9) . . ?
C40 C41 Rh3 70.5(4) . . ?
C42 C41 Rh3 113.5(5) . . ?
C41 C42 C43 110.7(6) . . ?
C44 C43 C42 112.1(7) . . ?
C45 C44 C43 126.3(8) . . ?
C45 C44 Rh3 70.6(4) . . ?
C43 C44 Rh3 110.8(5) . . ?
C44 C45 C46 126.0(9) . . ?
C44 C45 Rh3 71.2(5) . . ?
C46 C45 Rh3 113.7(5) . . ?
C45 C46 C47 112.8(7) . . ?
C40 C47 C46 113.2(7) . . ?
C49 C48 C55 111.2(7) . . ?
C50 C49 C48 114.7(7) . . ?
C51 C50 C49 125.2(8) . . ?
C51 C50 Rh2 71.6(4) . . ?
C49 C50 Rh2 109.3(6) . . ?
C50 C51 C52 121.6(8) . . ?
C50 C51 Rh2 70.0(4) . . ?
C52 C51 Rh2 111.6(5) . . ?
C51 C52 C53 111.7(6) . . ?
C54 C53 C52 111.9(7) . . ?
C55 C54 C53 127.7(7) . . ?
C55 C54 Rh2 72.1(5) . . ?
C53 C54 Rh2 111.0(5) . . ?
C54 C55 C48 122.7(7) . . ?
C54 C55 Rh2 70.3(5) . . ?
C48 C55 Rh2 112.8(5) . . ?
C57 C56 C63 123.1(12) . . ?
C57 C56 Rh1 71.4(5) . . ?
C63 C56 Rh1 113.8(7) . . ?
C56 C57 C58 123.0(11) . . ?
C56 C57 Rh1 70.5(5) . . ?
C58 C57 Rh1 109.3(7) . . ?
C59 C58 C57 117.8(9) . . ?
C58 C59 C60 113.6(8) . . ?
C61 C60 C59 123.0(9) . . ?
C61 C60 Rh1 70.1(4) . . ?
C59 C60 Rh1 112.1(6) . . ?
C60 C61 C62 124.4(9) . . ?
C60 C61 Rh1 70.8(4) . . ?
C62 C61 Rh1 110.7(6) . . ?
C63 C62 C61 115.1(9) . . ?
C62 C63 C56 112.3(9) . . ?
F3 B1 F1 111.7(8) . . ?
F3 B1 F2 107.7(7) . . ?
F1 B1 F2 111.1(8) . . ?
F3 B1 F4 110.3(8) . . ?
F1 B1 F4 108.6(7) . . ?
F2 B1 F4 107.4(8) . . ?
F6 B2 F8 106.3(11) . . ?
F6 B2 F7 112.8(11) . . ?
F8 B2 F7 107.4(10) . . ?
F6 B2 F5 110.1(9) . . ?
F8 B2 F5 110.2(11) . . ?
F7 B2 F5 110.0(9) . . ?
F12A B3 F11B 51(3) . . ?
F12A B3 F9 128(4) . . ?
F11B B3 F9 102(3) . . ?
F12A B3 F10A 112(4) . . ?
F11B B3 F10A 158(3) . . ?
F9 B3 F10A 99.5(17) . . ?
F12A B3 F10B 123(4) . . ?
F11B B3 F10B 132(3) . . ?
F9 B3 F10B 108(2) . . ?
F10A B3 F10B 41(2) . . ?
F12A B3 F11A 93(4) . . ?
F11B B3 F11A 64.7(17) . . ?
F9 B3 F11A 117(2) . . ?
F10A B3 F11A 108(2) . . ?
F10B B3 F11A 69(2) . . ?
F12A B3 F12B 46(3) . . ?
F11B B3 F12B 95(2) . . ?
F9 B3 F12B 137.4(17) . . ?
F10A B3 F12B 65.5(18) . . ?
F10B B3 F12B 87(3) . . ?
F11A B3 F12B 106(2) . . ?
O01 N01 O02 117.4(14) . . ?
O01 N01 C01 126.0(17) . . ?
O02 N01 C01 116.1(13) . . ?
O06 N03 C03A 153(4) . . ?
O06 N03 O05B 102(3) . . ?
C03A N03 O05B 57(3) . . ?
O06 N03 C03B 154(3) . . ?
C03A N03 C03B 51(3) . . ?
O05B N03 C03B 105(4) . . ?
O06 N03 O05A 91(2) . . ?
C03A N03 O05A 114(4) . . ?
O05B N03 O05A 162(3) . . ?
C03B N03 O05A 63(2) . . ?
O06B N02 O06B 180.0(19) . 2_665 ?
O06B N02 O07B 105.2(14) . 2_665 ?
O06B N02 O07B 74.8(14) 2_665 2_665 ?
O06B N02 O07B 74.8(14) . . ?
O06B N02 O07B 105.2(14) 2_665 . ?
O07B N02 O07B 180(2) 2_665 . ?
O06B N02 O07A 49.6(14) . . ?
O06B N02 O07A 130.4(14) 2_665 . ?
O07B N02 O07A 69.2(14) 2_665 . ?
O07B N02 O07A 110.8(14) . . ?
O06B N02 O07A 130.4(14) . 2_665 ?
O06B N02 O07A 49.6(14) 2_665 2_665 ?
O07B N02 O07A 110.8(14) 2_665 2_665 ?
O07B N02 O07A 69.2(14) . 2_665 ?
O07A N02 O07A 180.0(17) . 2_665 ?
O06B N02 C05A 109.4(14) . . ?
O06B N02 C05A 70.6(14) 2_665 . ?
O07B N02 C05A 105.9(13) 2_665 . ?
O07B N02 C05A 74.1(13) . . ?
O07A N02 C05A 87.6(15) . . ?
O07A N02 C05A 92.4(15) 2_665 . ?
O06B N02 C05A 70.6(14) . 2_665 ?
O06B N02 C05A 109.4(14) 2_665 2_665 ?
O07B N02 C05A 74.1(13) 2_665 2_665 ?
O07B N02 C05A 105.9(13) . 2_665 ?
O07A N02 C05A 92.4(15) . 2_665 ?
O07A N02 C05A 87.6(14) 2_665 2_665 ?
C05A N02 C05A 180(2) . 2_665 ?
O06B N02 O06A 47.9(14) . . ?
O06B N02 O06A 132.1(14) 2_665 . ?
O07B N02 O06A 152.6(11) 2_665 . ?
O07B N02 O06A 27.4(11) . . ?
O07A N02 O06A 90.3(15) . . ?
O07A N02 O06A 89.7(15) 2_665 . ?
C05A N02 O06A 90.5(13) . . ?
C05A N02 O06A 89.5(13) 2_665 . ?
O06B N02 O06A 132.1(14) . 2_665 ?
O06B N02 O06A 47.9(14) 2_665 2_665 ?
O07B N02 O06A 27.4(11) 2_665 2_665 ?
O07B N02 O06A 152.6(11) . 2_665 ?
O07A N02 O06A 89.7(15) . 2_665 ?
O07A N02 O06A 90.3(15) 2_665 2_665 ?
C05A N02 O06A 89.5(13) . 2_665 ?
C05A N02 O06A 90.5(13) 2_665 2_665 ?
O06A N02 O06A 180.000(4) . 2_665 ?
O06B N02 C05B 92.3(14) . . ?
O06B N02 C05B 87.7(14) 2_665 . ?
O07B N02 C05B 90.0(12) 2_665 . ?
O07B N02 C05B 90.0(12) . . ?
O07A N02 C05B 60.0(14) . . ?
O07A N02 C05B 120.0(14) 2_665 . ?
C05A N02 C05B 28.0(11) . . ?
C05A N02 C05B 152.0(11) 2_665 . ?
O06A N02 C05B 95.2(13) . . ?
O06A N02 C05B 84.8(13) 2_665 . ?
O06B N02 C05B 87.7(14) . 2_665 ?
O06B N02 C05B 92.3(14) 2_665 2_665 ?
O07B N02 C05B 90.0(12) 2_665 2_665 ?
O07B N02 C05B 90.0(12) . 2_665 ?
O07A N02 C05B 120.0(14) . 2_665 ?
O07A N02 C05B 60.0(14) 2_665 2_665 ?
C05A N02 C05B 152.0(11) . 2_665 ?
C05A N02 C05B 28.0(11) 2_665 2_665 ?
O06A N02 C05B 84.8(13) . 2_665 ?
O06A N02 C05B 95.2(13) 2_665 2_665 ?
C05B N02 C05B 180(2) . 2_665 ?
C05B C05A N02 78(3) . . ?
C05B C05A O06B 109(3) . 2_665 ?
N02 C05A O06B 52.6(12) . 2_665 ?
C05B C05A O07B 106(3) . . ?
N02 C05A O07B 51.2(10) . . ?
O06B C05A O07B 81.9(15) 2_665 . ?
O07B O06A O06B 131(4) . . ?
O07B O06A N02 70(3) . . ?
O06B O06A N02 62.4(18) . . ?
O06B O07A N02 64.5(19) . . ?
O06B O07A C05B 104(2) . . ?
N02 O07A C05B 63.0(15) . . ?
O06B O07A O07B 105(2) . 2_665 ?
N02 O07A O07B 55.1(12) . 2_665 ?
C05B O07A O07B 84.3(18) . 2_665 ?
C05A C05B O07A 130(3) . . ?
C05A C05B N02 74(3) . . ?
O07A C05B N02 57.0(13) . . ?
O06A O06B O07A 122(3) . . ?
O06A O06B N02 69.7(19) . . ?
O07A O06B N02 65.9(19) . . ?
O06A O06B C05A 93(2) . 2_665 ?
O07A O06B C05A 93(2) . 2_665 ?
N02 O06B C05A 56.8(13) . 2_665 ?
O06A O06B O07B 17.6(15) . . ?
O07A O06B O07B 106(2) . . ?
N02 O06B O07B 52.8(11) . . ?
C05A O06B O07B 86.2(17) 2_665 . ?
O06A O07B N02 82(3) . . ?
O06A O07B O07A 121(3) . 2_665 ?
N02 O07B O07A 55.7(12) . 2_665 ?
O06A O07B O06B 31(3) . . ?
N02 O07B O06B 52.4(11) . . ?
O07A O07B O06B 101.1(17) 2_665 . ?
O06A O07B C05A 113(3) . . ?
N02 O07B C05A 54.8(10) . . ?
O07A O07B C05A 77.2(15) 2_665 . ?
O06B O07B C05A 86.0(16) . . ?

loop_
_geom_bond_atom_site_label_1
_geom_bond_atom_site_label_2
_geom_bond_distance
_geom_bond_site_symmetry_2
_geom_bond_publ_flag
Rh1 N3 2.117(6) . ?
Rh1 C61 2.132(8) . ?
Rh1 N2 2.133(5) . ?
Rh1 C56 2.137(9) . ?
Rh1 C60 2.141(6) . ?
Rh1 C57 2.149(8) . ?
Rh2 C54 2.107(9) . ?
Rh2 N5 2.110(6) . ?
Rh2 N6 2.128(5) . ?
Rh2 C55 2.130(7) . ?
Rh2 C50 2.146(7) . ?
Rh2 C51 2.166(6) . ?
Rh3 N8 2.120(6) . ?
Rh3 C45 2.124(9) . ?
Rh3 N9 2.127(6) . ?
Rh3 C44 2.130(6) . ?
Rh3 C40 2.145(7) . ?
Rh3 C41 2.157(8) . ?
N1 C16 1.355(9) . ?
N1 N2 1.359(8) . ?
N1 C13 1.467(9) . ?
N2 C18 1.363(10) . ?
N3 C23 1.346(10) . ?
N3 C19 1.372(9) . ?
N4 C24 1.358(9) . ?
N4 N5 1.369(8) . ?
N4 C14 1.487(9) . ?
N5 C26 1.347(8) . ?
N6 C31 1.315(9) . ?
N6 C27 1.345(10) . ?
N7 C32 1.309(10) . ?
N7 N8 1.369(8) . ?
N7 C15 1.477(9) . ?
N8 C34 1.341(9) . ?
N9 C39 1.340(9) . ?
N9 C35 1.371(10) . ?
C1 C6 1.392(9) . ?
C1 C2 1.405(10) . ?
C1 C7 1.513(10) . ?
C2 C3 1.412(11) . ?
C2 C13 1.506(9) . ?
C3 C4 1.389(10) . ?
C3 C9 1.535(10) . ?
C4 C5 1.413(10) . ?
C4 C14 1.509(10) . ?
C5 C6 1.407(10) . ?
C5 C11 1.536(9) . ?
C6 C15 1.525(9) . ?
C7 C8 1.517(10) . ?
C9 C10 1.552(12) . ?
C11 C12 1.517(12) . ?
C16 C17 1.378(12) . ?
C17 C18 1.388(10) . ?
C18 C19 1.431(11) . ?
C19 C20 1.387(10) . ?
C20 C21 1.375(12) . ?
C21 C22 1.346(12) . ?
C22 C23 1.387(13) . ?
C24 C25 1.336(10) . ?
C25 C26 1.372(11) . ?
C26 C27 1.477(10) . ?
C27 C28 1.364(10) . ?
C28 C29 1.394(11) . ?
C29 C30 1.373(13) . ?
C30 C31 1.418(10) . ?
C32 C33 1.361(12) . ?
C33 C34 1.392(12) . ?
C34 C35 1.445(10) . ?
C35 C36 1.397(11) . ?
C36 C37 1.379(13) . ?
C37 C38 1.416(13) . ?
C38 C39 1.392(12) . ?
C40 C41 1.405(12) . ?
C40 C47 1.495(12) . ?
C41 C42 1.512(11) . ?
C42 C43 1.550(11) . ?
C43 C44 1.489(13) . ?
C44 C45 1.392(13) . ?
C45 C46 1.519(12) . ?
C46 C47 1.530(11) . ?
C48 C49 1.511(14) . ?
C48 C55 1.553(11) . ?
C49 C50 1.502(12) . ?
C50 C51 1.417(11) . ?
C51 C52 1.533(11) . ?
C52 C53 1.535(11) . ?
C53 C54 1.500(11) . ?
C54 C55 1.368(12) . ?
C56 C57 1.398(16) . ?
C56 C63 1.517(15) . ?
C57 C58 1.495(14) . ?
C58 C59 1.432(14) . ?
C59 C60 1.535(12) . ?
C60 C61 1.429(13) . ?
C61 C62 1.504(13) . ?
C62 C63 1.498(15) . ?
B1 F3 1.370(10) . ?
B1 F1 1.371(11) . ?
B1 F2 1.378(11) . ?
B1 F4 1.395(11) . ?
B2 F6 1.331(14) . ?
B2 F8 1.345(15) . ?
B2 F7 1.371(11) . ?
B2 F5 1.391(13) . ?
B3 F12A 1.23(7) . ?
B3 F11B 1.24(3) . ?
B3 F9 1.25(2) . ?
B3 F10A 1.28(3) . ?
B3 F10B 1.47(6) . ?
B3 F11A 1.49(3) . ?
B3 F12B 1.55(4) . ?
C01 N01 1.405(15) . ?
N01 O01 1.083(13) . ?
N01 O02 1.299(15) . ?
N03 O06 1.18(3) . ?
N03 C03A 1.22(5) . ?
N03 O05B 1.27(4) . ?
N03 C03B 1.46(4) . ?
N03 O05A 1.55(3) . ?
N02 O06B 1.39(3) . ?
N02 O06B 1.39(3) 2_665 ?
N02 O07B 1.394(19) 2_665 ?
N02 O07B 1.394(19) . ?
N02 O07A 1.40(3) . ?
N02 O07A 1.40(3) 2_665 ?
N02 C05A 1.46(2) . ?
N02 C05A 1.46(2) 2_665 ?
N02 O06A 1.47(2) . ?
N02 O06A 1.47(2) 2_665 ?
N02 C05B 1.49(2) . ?
N02 C05B 1.49(2) 2_665 ?
C05A C05B 0.72(3) . ?
C05A O06B 1.65(4) 2_665 ?
C05A O07B 1.72(3) . ?
O06A O07B 0.68(3) . ?
O06A O06B 1.16(3) . ?
O07A O06B 1.17(3) . ?
O07A C05B 1.45(3) . ?
O07A O07B 1.59(3) 2_665 ?
O06B C05A 1.65(4) 2_665 ?
O06B O07B 1.69(3) . ?
O07B O07A 1.59(3) 2_665 ?

loop_
_geom_torsion_atom_site_label_1
_geom_torsion_atom_site_label_2
_geom_torsion_atom_site_label_3
_geom_torsion_atom_site_label_4
_geom_torsion
_geom_torsion_site_symmetry_1
_geom_torsion_site_symmetry_2
_geom_torsion_site_symmetry_3
_geom_torsion_site_symmetry_4
_geom_torsion_publ_flag
C16 N1 N2 C18 1.6(9) . . . . ?
C13 N1 N2 C18 176.4(7) . . . . ?
C16 N1 N2 Rh1 177.2(7) . . . . ?
C13 N1 N2 Rh1 -8.0(13) . . . . ?
N3 Rh1 N2 N1 -179.0(9) . . . . ?
C61 Rh1 N2 N1 -110.2(10) . . . . ?
C56 Rh1 N2 N1 -17.7(10) . . . . ?
C60 Rh1 N2 N1 110.9(12) . . . . ?
C57 Rh1 N2 N1 21.0(9) . . . . ?
N3 Rh1 N2 C18 -3.6(6) . . . . ?
C61 Rh1 N2 C18 65.3(10) . . . . ?
C56 Rh1 N2 C18 157.8(7) . . . . ?
C60 Rh1 N2 C18 -73.7(11) . . . . ?
C57 Rh1 N2 C18 -163.6(6) . . . . ?
C61 Rh1 N3 C23 20.3(8) . . . . ?
N2 Rh1 N3 C23 178.1(8) . . . . ?
C56 Rh1 N3 C23 87.8(12) . . . . ?
C60 Rh1 N3 C23 -18.8(8) . . . . ?
C57 Rh1 N3 C23 -96.5(11) . . . . ?
C61 Rh1 N3 C19 -151.9(6) . . . . ?
N2 Rh1 N3 C19 5.9(5) . . . . ?
C56 Rh1 N3 C19 -84.4(11) . . . . ?
C60 Rh1 N3 C19 169.0(6) . . . . ?
C57 Rh1 N3 C19 91.3(10) . . . . ?
C24 N4 N5 C26 -0.7(8) . . . . ?
C14 N4 N5 C26 -176.0(6) . . . . ?
C24 N4 N5 Rh2 -171.2(6) . . . . ?
C14 N4 N5 Rh2 13.5(12) . . . . ?
C54 Rh2 N5 C26 83.3(8) . . . . ?
N6 Rh2 N5 C26 8.5(5) . . . . ?
C55 Rh2 N5 C26 -55.1(10) . . . . ?
C50 Rh2 N5 C26 -144.3(5) . . . . ?
C51 Rh2 N5 C26 176.8(5) . . . . ?
C54 Rh2 N5 N4 -106.8(9) . . . . ?
N6 Rh2 N5 N4 178.5(8) . . . . ?
C55 Rh2 N5 N4 114.8(10) . . . . ?
C50 Rh2 N5 N4 25.6(8) . . . . ?
C51 Rh2 N5 N4 -13.2(8) . . . . ?
C54 Rh2 N6 C31 21.6(7) . . . . ?
N5 Rh2 N6 C31 179.4(7) . . . . ?
C55 Rh2 N6 C31 -16.2(7) . . . . ?
C50 Rh2 N6 C31 -95.6(9) . . . . ?
C51 Rh2 N6 C31 93.2(15) . . . . ?
C54 Rh2 N6 C27 -166.6(5) . . . . ?
N5 Rh2 N6 C27 -8.8(5) . . . . ?
C55 Rh2 N6 C27 155.6(5) . . . . ?
C50 Rh2 N6 C27 76.2(8) . . . . ?
C51 Rh2 N6 C27 -95.0(15) . . . . ?
C32 N7 N8 C34 -2.4(10) . . . . ?
C15 N7 N8 C34 -179.5(7) . . . . ?
C32 N7 N8 Rh3 177.6(7) . . . . ?
C15 N7 N8 Rh3 0.5(13) . . . . ?
C45 Rh3 N8 C34 69.1(12) . . . . ?
N9 Rh3 N8 C34 -1.4(5) . . . . ?
C44 Rh3 N8 C34 -71.7(9) . . . . ?
C40 Rh3 N8 C34 158.0(6) . . . . ?
C41 Rh3 N8 C34 -163.4(6) . . . . ?
C45 Rh3 N8 N7 -110.9(12) . . . . ?
N9 Rh3 N8 N7 178.7(9) . . . . ?
C44 Rh3 N8 N7 108.3(9) . . . . ?
C40 Rh3 N8 N7 -22.0(9) . . . . ?
C41 Rh3 N8 N7 16.7(9) . . . . ?
N8 Rh3 N9 C39 -176.9(8) . . . . ?
C45 Rh3 N9 C39 17.9(8) . . . . ?
C44 Rh3 N9 C39 -20.2(8) . . . . ?
C40 Rh3 N9 C39 98.0(10) . . . . ?
C41 Rh3 N9 C39 -85.8(12) . . . . ?
N8 Rh3 N9 C35 -0.6(6) . . . . ?
C45 Rh3 N9 C35 -165.8(6) . . . . ?
C44 Rh3 N9 C35 156.0(6) . . . . ?
C40 Rh3 N9 C35 -85.7(10) . . . . ?
C41 Rh3 N9 C35 90.5(10) . . . . ?
C6 C1 C2 C3 -2.5(10) . . . . ?
C7 C1 C2 C3 -178.7(6) . . . . ?
C6 C1 C2 C13 178.1(6) . . . . ?
C7 C1 C2 C13 1.8(10) . . . . ?
C1 C2 C3 C4 0.8(10) . . . . ?
C13 C2 C3 C4 -179.7(6) . . . . ?
C1 C2 C3 C9 -175.8(7) . . . . ?
C13 C2 C3 C9 3.6(10) . . . . ?
C2 C3 C4 C5 0.6(10) . . . . ?
C9 C3 C4 C5 177.3(7) . . . . ?
C2 C3 C4 C14 -179.6(6) . . . . ?
C9 C3 C4 C14 -2.9(10) . . . . ?
C3 C4 C5 C6 -0.3(10) . . . . ?
C14 C4 C5 C6 179.9(6) . . . . ?
C3 C4 C5 C11 178.0(7) . . . . ?
C14 C4 C5 C11 -1.8(10) . . . . ?
C2 C1 C6 C5 2.8(10) . . . . ?
C7 C1 C6 C5 179.0(6) . . . . ?
C2 C1 C6 C15 180.0(6) . . . . ?
C7 C1 C6 C15 -3.8(9) . . . . ?
C4 C5 C6 C1 -1.4(10) . . . . ?
C11 C5 C6 C1 -179.7(6) . . . . ?
C4 C5 C6 C15 -178.6(6) . . . . ?
C11 C5 C6 C15 3.1(9) . . . . ?
C6 C1 C7 C8 -88.6(8) . . . . ?
C2 C1 C7 C8 87.6(8) . . . . ?
C4 C3 C9 C10 87.8(9) . . . . ?
C2 C3 C9 C10 -95.5(9) . . . . ?
C6 C5 C11 C12 91.2(9) . . . . ?
C4 C5 C11 C12 -87.1(9) . . . . ?
C16 N1 C13 C2 -26.5(11) . . . . ?
N2 N1 C13 C2 159.4(7) . . . . ?
C1 C2 C13 N1 94.7(8) . . . . ?
C3 C2 C13 N1 -84.7(8) . . . . ?
C24 N4 C14 C4 14.3(11) . . . . ?
N5 N4 C14 C4 -171.3(6) . . . . ?
C3 C4 C14 N4 87.4(8) . . . . ?
C5 C4 C14 N4 -92.8(8) . . . . ?
C32 N7 C15 C6 37.9(11) . . . . ?
N8 N7 C15 C6 -145.4(7) . . . . ?
C1 C6 C15 N7 -95.5(7) . . . . ?
C5 C6 C15 N7 81.8(8) . . . . ?
N2 N1 C16 C17 -1.6(11) . . . . ?
C13 N1 C16 C17 -176.2(8) . . . . ?
N1 C16 C17 C18 0.9(11) . . . . ?
N1 N2 C18 C17 -1.0(10) . . . . ?
Rh1 N2 C18 C17 -178.1(6) . . . . ?
N1 N2 C18 C19 178.0(7) . . . . ?
Rh1 N2 C18 C19 0.9(10) . . . . ?
C16 C17 C18 N2 0.1(11) . . . . ?
C16 C17 C18 C19 -178.7(9) . . . . ?
C23 N3 C19 C20 -2.2(12) . . . . ?
Rh1 N3 C19 C20 170.9(7) . . . . ?
C23 N3 C19 C18 179.6(8) . . . . ?
Rh1 N3 C19 C18 -7.3(9) . . . . ?
N2 C18 C19 N3 4.4(12) . . . . ?
C17 C18 C19 N3 -176.9(9) . . . . ?
N2 C18 C19 C20 -173.9(8) . . . . ?
C17 C18 C19 C20 4.8(15) . . . . ?
N3 C19 C20 C21 1.5(13) . . . . ?
C18 C19 C20 C21 179.6(8) . . . . ?
C19 C20 C21 C22 0.0(15) . . . . ?
C20 C21 C22 C23 -0.8(16) . . . . ?
C19 N3 C23 C22 1.3(13) . . . . ?
Rh1 N3 C23 C22 -170.6(7) . . . . ?
C21 C22 C23 N3 0.1(16) . . . . ?
N5 N4 C24 C25 0.4(9) . . . . ?
C14 N4 C24 C25 175.4(7) . . . . ?
N4 C24 C25 C26 0.0(9) . . . . ?
N4 N5 C26 C25 0.7(8) . . . . ?
Rh2 N5 C26 C25 174.3(5) . . . . ?
N4 N5 C26 C27 179.1(6) . . . . ?
Rh2 N5 C26 C27 -7.4(8) . . . . ?
C24 C25 C26 N5 -0.5(9) . . . . ?
C24 C25 C26 C27 -178.6(8) . . . . ?
C31 N6 C27 C28 -0.5(11) . . . . ?
Rh2 N6 C27 C28 -173.0(6) . . . . ?
C31 N6 C27 C26 -179.9(7) . . . . ?
Rh2 N6 C27 C26 7.6(8) . . . . ?
N5 C26 C27 N6 -0.2(9) . . . . ?
C25 C26 C27 N6 177.8(7) . . . . ?
N5 C26 C27 C28 -179.6(7) . . . . ?
C25 C26 C27 C28 -1.7(13) . . . . ?
N6 C27 C28 C29 1.2(12) . . . . ?
C26 C27 C28 C29 -179.4(7) . . . . ?
C27 C28 C29 C30 0.3(12) . . . . ?
C28 C29 C30 C31 -2.4(12) . . . . ?
C27 N6 C31 C30 -1.8(12) . . . . ?
Rh2 N6 C31 C30 169.7(6) . . . . ?
C29 C30 C31 N6 3.2(13) . . . . ?
N8 N7 C32 C33 1.9(12) . . . . ?
C15 N7 C32 C33 178.9(8) . . . . ?
N7 C32 C33 C34 -0.6(12) . . . . ?
N7 N8 C34 C33 2.0(10) . . . . ?
Rh3 N8 C34 C33 -178.0(7) . . . . ?
N7 N8 C34 C35 -176.8(7) . . . . ?
Rh3 N8 C34 C35 3.2(9) . . . . ?
C32 C33 C34 N8 -1.0(12) . . . . ?
C32 C33 C34 C35 177.7(9) . . . . ?
C39 N9 C35 C36 -0.5(13) . . . . ?
Rh3 N9 C35 C36 -177.1(7) . . . . ?
C39 N9 C35 C34 179.0(8) . . . . ?
Rh3 N9 C35 C34 2.4(9) . . . . ?
N8 C34 C35 N9 -3.8(11) . . . . ?
C33 C34 C35 N9 177.6(9) . . . . ?
N8 C34 C35 C36 175.6(8) . . . . ?
C33 C34 C35 C36 -3.0(16) . . . . ?
N9 C35 C36 C37 1.9(15) . . . . ?
C34 C35 C36 C37 -177.5(9) . . . . ?
C35 C36 C37 C38 -1.6(16) . . . . ?
C36 C37 C38 C39 0.1(16) . . . . ?
C35 N9 C39 C38 -1.2(14) . . . . ?
Rh3 N9 C39 C38 174.9(7) . . . . ?
C37 C38 C39 N9 1.4(15) . . . . ?
N8 Rh3 C40 C41 96.7(5) . . . . ?
C45 Rh3 C40 C41 -99.1(5) . . . . ?
N9 Rh3 C40 C41 178.1(7) . . . . ?
C44 Rh3 C40 C41 -64.5(5) . . . . ?
N8 Rh3 C40 C47 -142.4(6) . . . . ?
C45 Rh3 C40 C47 21.8(7) . . . . ?
N9 Rh3 C40 C47 -61.0(11) . . . . ?
C44 Rh3 C40 C47 56.5(7) . . . . ?
C41 Rh3 C40 C47 120.9(8) . . . . ?
C47 C40 C41 C42 3.0(11) . . . . ?
Rh3 C40 C41 C42 105.9(7) . . . . ?
C47 C40 C41 Rh3 -102.9(7) . . . . ?
N8 Rh3 C41 C40 -90.2(5) . . . . ?
C45 Rh3 C41 C40 77.4(5) . . . . ?
N9 Rh3 C41 C40 -177.8(8) . . . . ?
C44 Rh3 C41 C40 115.0(5) . . . . ?
N8 Rh3 C41 C42 151.3(7) . . . . ?
C45 Rh3 C41 C42 -41.0(8) . . . . ?
N9 Rh3 C41 C42 63.7(13) . . . . ?
C44 Rh3 C41 C42 -3.5(8) . . . . ?
C40 Rh3 C41 C42 -118.4(9) . . . . ?
C40 C41 C42 C43 -96.9(10) . . . . ?
Rh3 C41 C42 C43 -15.6(11) . . . . ?
C41 C42 C43 C44 35.2(12) . . . . ?
C42 C43 C44 C45 42.6(12) . . . . ?
C42 C43 C44 Rh3 -38.2(10) . . . . ?
N8 Rh3 C44 C45 164.0(6) . . . . ?
N9 Rh3 C44 C45 96.4(5) . . . . ?
C40 Rh3 C44 C45 -65.5(5) . . . . ?
C41 Rh3 C44 C45 -99.8(6) . . . . ?
N8 Rh3 C44 C43 -73.4(9) . . . . ?
C45 Rh3 C44 C43 122.5(9) . . . . ?
N9 Rh3 C44 C43 -141.0(7) . . . . ?
C40 Rh3 C44 C43 57.1(7) . . . . ?
C41 Rh3 C44 C43 22.7(7) . . . . ?
C43 C44 C45 C46 4.0(13) . . . . ?
Rh3 C44 C45 C46 106.1(8) . . . . ?
C43 C44 C45 Rh3 -102.1(8) . . . . ?
N8 Rh3 C45 C44 -154.5(9) . . . . ?
N9 Rh3 C45 C44 -86.3(5) . . . . ?
C40 Rh3 C45 C44 114.1(5) . . . . ?
C41 Rh3 C45 C44 76.6(5) . . . . ?
N8 Rh3 C45 C46 83.6(12) . . . . ?
N9 Rh3 C45 C46 151.8(7) . . . . ?
C44 Rh3 C45 C46 -121.9(10) . . . . ?
C40 Rh3 C45 C46 -7.8(7) . . . . ?
C41 Rh3 C45 C46 -45.3(7) . . . . ?
C44 C45 C46 C47 -90.7(11) . . . . ?
Rh3 C45 C46 C47 -7.5(11) . . . . ?
C41 C40 C47 C46 49.0(11) . . . . ?
Rh3 C40 C47 C46 -32.2(10) . . . . ?
C45 C46 C47 C40 26.2(12) . . . . ?
C55 C48 C49 C50 -31.5(11) . . . . ?
C48 C49 C50 C51 -45.6(11) . . . . ?
C48 C49 C50 Rh2 35.0(9) . . . . ?
C54 Rh2 C50 C51 66.3(6) . . . . ?
N5 Rh2 C50 C51 -96.9(5) . . . . ?
N6 Rh2 C50 C51 -177.2(6) . . . . ?
C55 Rh2 C50 C51 100.7(6) . . . . ?
C54 Rh2 C50 C49 -55.5(7) . . . . ?
N5 Rh2 C50 C49 141.4(6) . . . . ?
N6 Rh2 C50 C49 61.1(10) . . . . ?
C55 Rh2 C50 C49 -21.0(6) . . . . ?
C51 Rh2 C50 C49 -121.8(9) . . . . ?
C49 C50 C51 C52 -2.7(11) . . . . ?
Rh2 C50 C51 C52 -103.7(6) . . . . ?
C49 C50 C51 Rh2 101.0(8) . . . . ?
C54 Rh2 C51 C50 -113.5(6) . . . . ?
N5 Rh2 C51 C50 89.7(5) . . . . ?
N6 Rh2 C51 C50 173.6(13) . . . . ?
C55 Rh2 C51 C50 -76.7(6) . . . . ?
C54 Rh2 C51 C52 3.6(6) . . . . ?
N5 Rh2 C51 C52 -153.2(6) . . . . ?
N6 Rh2 C51 C52 -69.3(16) . . . . ?
C55 Rh2 C51 C52 40.4(6) . . . . ?
C50 Rh2 C51 C52 117.1(8) . . . . ?
C50 C51 C52 C53 94.9(9) . . . . ?
Rh2 C51 C52 C53 15.7(9) . . . . ?
C51 C52 C53 C54 -35.2(11) . . . . ?
C52 C53 C54 C55 -44.9(12) . . . . ?
C52 C53 C54 Rh2 38.2(9) . . . . ?
N5 Rh2 C54 C55 -161.0(6) . . . . ?
N6 Rh2 C54 C55 -89.5(5) . . . . ?
C50 Rh2 C54 C55 66.5(5) . . . . ?
C51 Rh2 C54 C55 101.6(5) . . . . ?
N5 Rh2 C54 C53 74.7(9) . . . . ?
N6 Rh2 C54 C53 146.2(6) . . . . ?
C55 Rh2 C54 C53 -124.3(8) . . . . ?
C50 Rh2 C54 C53 -57.8(6) . . . . ?
C51 Rh2 C54 C53 -22.7(6) . . . . ?
C53 C54 C55 C48 -2.0(13) . . . . ?
Rh2 C54 C55 C48 -105.0(8) . . . . ?
C53 C54 C55 Rh2 103.1(9) . . . . ?
C49 C48 C55 C54 92.9(10) . . . . ?
C49 C48 C55 Rh2 12.4(10) . . . . ?
N5 Rh2 C55 C54 155.0(7) . . . . ?
N6 Rh2 C55 C54 93.4(5) . . . . ?
C50 Rh2 C55 C54 -113.3(5) . . . . ?
C51 Rh2 C55 C54 -75.7(5) . . . . ?
C54 Rh2 C55 C48 118.2(8) . . . . ?
N5 Rh2 C55 C48 -86.9(10) . . . . ?
N6 Rh2 C55 C48 -148.4(6) . . . . ?
C50 Rh2 C55 C48 4.8(6) . . . . ?
C51 Rh2 C55 C48 42.4(7) . . . . ?
N3 Rh1 C56 C57 177.7(8) . . . . ?
C61 Rh1 C56 C57 -113.2(6) . . . . ?
N2 Rh1 C56 C57 90.9(6) . . . . ?
C60 Rh1 C56 C57 -75.2(6) . . . . ?
N3 Rh1 C56 C63 -63.6(16) . . . . ?
C61 Rh1 C56 C63 5.5(11) . . . . ?
N2 Rh1 C56 C63 -150.3(11) . . . . ?
C60 Rh1 C56 C63 43.6(11) . . . . ?
C57 Rh1 C56 C63 118.8(13) . . . . ?
C63 C56 C57 C58 -6.0(16) . . . . ?
Rh1 C56 C57 C58 100.9(10) . . . . ?
C63 C56 C57 Rh1 -106.8(10) . . . . ?
N3 Rh1 C57 C56 -177.8(7) . . . . ?
C61 Rh1 C57 C56 66.2(6) . . . . ?
N2 Rh1 C57 C56 -95.9(6) . . . . ?
C60 Rh1 C57 C56 102.2(6) . . . . ?
N3 Rh1 C57 C58 63.0(14) . . . . ?
C61 Rh1 C57 C58 -53.0(11) . . . . ?
N2 Rh1 C57 C58 144.9(10) . . . . ?
C56 Rh1 C57 C58 -119.2(12) . . . . ?
C60 Rh1 C57 C58 -17.0(10) . . . . ?
C56 C57 C58 C59 -51.7(19) . . . . ?
Rh1 C57 C58 C59 27.1(18) . . . . ?
C57 C58 C59 C60 -23(2) . . . . ?
C58 C59 C60 C61 86.4(14) . . . . ?
C58 C59 C60 Rh1 6.4(15) . . . . ?
N3 Rh1 C60 C61 87.3(5) . . . . ?
N2 Rh1 C60 C61 155.1(8) . . . . ?
C56 Rh1 C60 C61 -75.2(6) . . . . ?
C57 Rh1 C60 C61 -112.3(6) . . . . ?
N3 Rh1 C60 C59 -154.2(8) . . . . ?
C61 Rh1 C60 C59 118.5(10) . . . . ?
N2 Rh1 C60 C59 -86.4(12) . . . . ?
C56 Rh1 C60 C59 43.3(8) . . . . ?
C57 Rh1 C60 C59 6.3(8) . . . . ?
C59 C60 C61 C62 -1.7(12) . . . . ?
Rh1 C60 C61 C62 102.4(8) . . . . ?
C59 C60 C61 Rh1 -104.1(7) . . . . ?
N3 Rh1 C61 C60 -95.1(5) . . . . ?
N2 Rh1 C61 C60 -161.3(7) . . . . ?
C56 Rh1 C61 C60 102.0(6) . . . . ?
C57 Rh1 C61 C60 67.2(6) . . . . ?
N3 Rh1 C61 C62 144.4(7) . . . . ?
N2 Rh1 C61 C62 78.2(10) . . . . ?
C56 Rh1 C61 C62 -18.5(8) . . . . ?
C60 Rh1 C61 C62 -120.5(10) . . . . ?
C57 Rh1 C61 C62 -53.3(8) . . . . ?
C60 C61 C62 C63 -50.9(14) . . . . ?
Rh1 C61 C62 C63 29.5(13) . . . . ?
C61 C62 C63 C56 -25.2(17) . . . . ?
C57 C56 C63 C62 91.4(16) . . . . ?
Rh1 C56 C63 C62 8.7(17) . . . . ?
O06B N02 C05A C05B -55(3) . . . . ?
O06B N02 C05A C05B 125(3) 2_665 . . . ?
O07B N02 C05A C05B 58(3) 2_665 . . . ?
O07B N02 C05A C05B -122(3) . . . . ?
O07A N02 C05A C05B -10(3) . . . . ?
O07A N02 C05A C05B 170(3) 2_665 . . . ?
C05A N02 C05A C05B 23(100) 2_665 . . . ?
O06A N02 C05A C05B -100(3) . . . . ?
O06A N02 C05A C05B 80(3) 2_665 . . . ?
C05B N02 C05A C05B 180.000(5) 2_665 . . . ?
O06B N02 C05A O06B 180.000(5) . . . 2_665 ?
O07B N02 C05A O06B -67.1(16) 2_665 . . 2_665 ?
O07B N02 C05A O06B 112.9(16) . . . 2_665 ?
O07A N02 C05A O06B -134.7(15) . . . 2_665 ?
O07A N02 C05A O06B 45.3(15) 2_665 . . 2_665 ?
C05A N02 C05A O06B -101(100) 2_665 . . 2_665 ?
O06A N02 C05A O06B 135.1(15) . . . 2_665 ?
O06A N02 C05A O06B -44.9(15) 2_665 . . 2_665 ?
C05B N02 C05A O06B -125(3) . . . 2_665 ?
C05B N02 C05A O06B 55(3) 2_665 . . 2_665 ?
O06B N02 C05A O07B 67.1(16) . . . . ?
O06B N02 C05A O07B -112.9(16) 2_665 . . . ?
O07B N02 C05A O07B 180.000(3) 2_665 . . . ?
O07A N02 C05A O07B 112.4(14) . . . . ?
O07A N02 C05A O07B -67.6(14) 2_665 . . . ?
C05A N02 C05A O07B 146(100) 2_665 . . . ?
O06A N02 C05A O07B 22.2(13) . . . . ?
O06A N02 C05A O07B -157.8(13) 2_665 . . . ?
C05B N02 C05A O07B 122(3) . . . . ?
C05B N02 C05A O07B -58(3) 2_665 . . . ?
O06B N02 O06A O07B -168(4) . . . . ?
O06B N02 O06A O07B 12(4) 2_665 . . . ?
O07B N02 O06A O07B 180.000(3) 2_665 . . . ?
O07A N02 O06A O07B -140(3) . . . . ?
O07A N02 O06A O07B 40(3) 2_665 . . . ?
C05A N02 O06A O07B -52(3) . . . . ?
C05A N02 O06A O07B 128(3) 2_665 . . . ?
O06A N02 O06A O07B -120(100) 2_665 . . . ?
C05B N02 O06A O07B -80(3) . . . . ?
C05B N02 O06A O07B 100(3) 2_665 . . . ?
O06B N02 O06A O06B 180.0 2_665 . . . ?
O07B N02 O06A O06B -12(4) 2_665 . . . ?
O07B N02 O06A O06B 168(4) . . . . ?
O07A N02 O06A O06B 29(2) . . . . ?
O07A N02 O06A O06B -151(2) 2_665 . . . ?
C05A N02 O06A O06B 116(2) . . . . ?
C05A N02 O06A O06B -64(2) 2_665 . . . ?
O06A N02 O06A O06B 48(100) 2_665 . . . ?
C05B N02 O06A O06B 88.4(19) . . . . ?
C05B N02 O06A O06B -91.6(19) 2_665 . . . ?
O06B N02 O07A O06B 180.000(4) 2_665 . . . ?
O07B N02 O07A O06B 134(2) 2_665 . . . ?
O07B N02 O07A O06B -46(2) . . . . ?
O07A N02 O07A O06B -28(100) 2_665 . . . ?
C05A N02 O07A O06B -118.2(19) . . . . ?
C05A N02 O07A O06B 61.8(19) 2_665 . . . ?
O06A N02 O07A O06B -27.7(19) . . . . ?
O06A N02 O07A O06B 152.3(19) 2_665 . . . ?
C05B N02 O07A O06B -124(2) . . . . ?
C05B N02 O07A O06B 56(2) 2_665 . . . ?
O06B N02 O07A C05B 124(2) . . . . ?
O06B N02 O07A C05B -56(2) 2_665 . . . ?
O07B N02 O07A C05B -102.7(16) 2_665 . . . ?
O07B N02 O07A C05B 77.3(16) . . . . ?
O07A N02 O07A C05B 95(100) 2_665 . . . ?
C05A N02 O07A C05B 5.3(17) . . . . ?
C05A N02 O07A C05B -174.7(17) 2_665 . . . ?
O06A N02 O07A C05B 95.8(15) . . . . ?
O06A N02 O07A C05B -84.2(15) 2_665 . . . ?
C05B N02 O07A C05B 180.000(4) 2_665 . . . ?
O06B N02 O07A O07B -134(2) . . . 2_665 ?
O06B N02 O07A O07B 46(2) 2_665 . . 2_665 ?
O07B N02 O07A O07B 180.0 . . . 2_665 ?
O07A N02 O07A O07B -162(100) 2_665 . . 2_665 ?
C05A N02 O07A O07B 108.0(14) . . . 2_665 ?
C05A N02 O07A O07B -72.0(14) 2_665 . . 2_665 ?
O06A N02 O07A O07B -161.4(13) . . . 2_665 ?
O06A N02 O07A O07B 18.6(13) 2_665 . . 2_665 ?
C05B N02 O07A O07B 102.7(16) . . . 2_665 ?
C05B N02 O07A O07B -77.3(16) 2_665 . . 2_665 ?
N02 C05A C05B O07A 12(4) . . . . ?
O06B C05A C05B O07A 56(5) 2_665 . . . ?
O07B C05A C05B O07A -31(5) . . . . ?
O06B C05A C05B N02 43.5(19) 2_665 . . . ?
O07B C05A C05B N02 -43.3(16) . . . . ?
O06B O07A C05B C05A 37(6) . . . . ?
N02 O07A C05B C05A -14(4) . . . . ?
O07B O07A C05B C05A -68(5) 2_665 . . . ?
O06B O07A C05B N02 51(2) . . . . ?
O07B O07A C05B N02 -53.6(11) 2_665 . . . ?
O06B N02 C05B C05A 129(3) . . . . ?
O06B N02 C05B C05A -51(3) 2_665 . . . ?
O07B N02 C05B C05A -126(3) 2_665 . . . ?
O07B N02 C05B C05A 54(3) . . . . ?
O07A N02 C05B C05A 169(4) . . . . ?
O07A N02 C05B C05A -11(4) 2_665 . . . ?
C05A N02 C05B C05A 180.000(4) 2_665 . . . ?
O06A N02 C05B C05A 81(3) . . . . ?
O06A N02 C05B C05A -99(3) 2_665 . . . ?
C05B N02 C05B C05A 77(100) 2_665 . . . ?
O06B N02 C05B O07A -39.4(17) . . . . ?
O06B N02 C05B O07A 140.6(17) 2_665 . . . ?
O07B N02 C05B O07A 65.8(16) 2_665 . . . ?
O07B N02 C05B O07A -114.2(16) . . . . ?
O07A N02 C05B O07A 180.000(3) 2_665 . . . ?
C05A N02 C05B O07A -169(4) . . . . ?
C05A N02 C05B O07A 11(4) 2_665 . . . ?
O06A N02 C05B O07A -87.3(17) . . . . ?
O06A N02 C05B O07A 92.7(17) 2_665 . . . ?
C05B N02 C05B O07A -92(100) 2_665 . . . ?
O07B O06A O06B O07A -27(7) . . . . ?
N02 O06A O06B O07A -42(3) . . . . ?
O07B O06A O06B N02 15(5) . . . . ?
O07B O06A O06B C05A 68(5) . . . 2_665 ?
N02 O06A O06B C05A 52.9(13) . . . 2_665 ?
N02 O06A O06B O07B -15(5) . . . . ?
N02 O07A O06B O06A 44(3) . . . . ?
C05B O07A O06B O06A -6(4) . . . . ?
O07B O07A O06B O06A 82(3) 2_665 . . . ?
C05B O07A O06B N02 -50.0(18) . . . . ?
O07B O07A O06B N02 38.0(15) 2_665 . . . ?
N02 O07A O06B C05A -51.5(13) . . . 2_665 ?
C05B O07A O06B C05A -102(2) . . . 2_665 ?
O07B O07A O06B C05A -14(2) 2_665 . . 2_665 ?
N02 O07A O06B O07B 35.4(14) . . . . ?
C05B O07A O06B O07B -15(3) . . . . ?
O07B O07A O06B O07B 73(2) 2_665 . . . ?
O06B N02 O06B O06A -95(100) 2_665 . . . ?
O07B N02 O06B O06A 174.4(18) 2_665 . . . ?
O07B N02 O06B O06A -5.6(18) . . . . ?
O07A N02 O06B O06A -141(3) . . . . ?
O07A N02 O06B O06A 39(3) 2_665 . . . ?
C05A N02 O06B O06A -72(2) . . . . ?
C05A N02 O06B O06A 108(2) 2_665 . . . ?
O06A N02 O06B O06A 180.0 2_665 . . . ?
C05B N02 O06B O06A -94.9(18) . . . . ?
C05B N02 O06B O06A 85.1(18) 2_665 . . . ?
O06B N02 O06B O07A 46(100) 2_665 . . . ?
O07B N02 O06B O07A -44(2) 2_665 . . . ?
O07B N02 O06B O07A 136(2) . . . . ?
O07A N02 O06B O07A 180.000(4) 2_665 . . . ?
C05A N02 O06B O07A 69(2) . . . . ?
C05A N02 O06B O07A -111(2) 2_665 . . . ?
O06A N02 O06B O07A 141(3) . . . . ?
O06A N02 O06B O07A -39(3) 2_665 . . . ?
C05B N02 O06B O07A 46.2(19) . . . . ?
C05B N02 O06B O07A -133.8(19) 2_665 . . . ?
O06B N02 O06B C05A 157(100) 2_665 . . 2_665 ?
O07B N02 O06B C05A 66.6(15) 2_665 . . 2_665 ?
O07B N02 O06B C05A -113.4(15) . . . 2_665 ?
O07A N02 O06B C05A 111(2) . . . 2_665 ?
O07A N02 O06B C05A -69(2) 2_665 . . 2_665 ?
C05A N02 O06B C05A 180.000(4) . . . 2_665 ?
O06A N02 O06B C05A -108(2) . . . 2_665 ?
O06A N02 O06B C05A 72(2) 2_665 . . 2_665 ?
C05B N02 O06B C05A 157.3(13) . . . 2_665 ?
C05B N02 O06B C05A -22.7(13) 2_665 . . 2_665 ?
O06B N02 O06B O07B -90(100) 2_665 . . . ?
O07B N02 O06B O07B 180.000(1) 2_665 . . . ?
O07A N02 O06B O07B -136(2) . . . . ?
O07A N02 O06B O07B 44(2) 2_665 . . . ?
C05A N02 O06B O07B -66.6(15) . . . . ?
C05A N02 O06B O07B 113.4(15) 2_665 . . . ?
O06A N02 O06B O07B 5.6(18) . . . . ?
O06A N02 O06B O07B -174.4(18) 2_665 . . . ?
C05B N02 O06B O07B -89.3(13) . . . . ?
C05B N02 O06B O07B 90.7(13) 2_665 . . . ?
O06B O06A O07B N02 -14(5) . . . . ?
O06B O06A O07B O07A -56(6) . . . 2_665 ?
N02 O06A O07B O07A -42(3) . . . 2_665 ?
N02 O06A O07B O06B 14(5) . . . . ?
O06B O06A O07B C05A 33(6) . . . . ?
N02 O06A O07B C05A 46.6(19) . . . . ?
O06B N02 O07B O06A 9(3) . . . . ?
O06B N02 O07B O06A -171(3) 2_665 . . . ?
O07B N02 O07B O06A -127(100) 2_665 . . . ?
O07A N02 O07B O06A 44(3) . . . . ?
O07A N02 O07B O06A -136(3) 2_665 . . . ?
C05A N02 O07B O06A 125(3) . . . . ?
C05A N02 O07B O06A -55(3) 2_665 . . . ?
O06A N02 O07B O06A 180.000(4) 2_665 . . . ?
C05B N02 O07B O06A 101(3) . . . . ?
C05B N02 O07B O06A -79(3) 2_665 . . . ?
O06B N02 O07B O07A 145.3(16) . . . 2_665 ?
O06B N02 O07B O07A -34.7(16) 2_665 . . 2_665 ?
O07B N02 O07B O07A 9(100) 2_665 . . 2_665 ?
O07A N02 O07B O07A 180.0 . . . 2_665 ?
C05A N02 O07B O07A -98.9(16) . . . 2_665 ?
C05A N02 O07B O07A 81.1(16) 2_665 . . 2_665 ?
O06A N02 O07B O07A 136(3) . . . 2_665 ?
O06A N02 O07B O07A -44(3) 2_665 . . 2_665 ?
C05B N02 O07B O07A -122.4(15) . . . 2_665 ?
C05B N02 O07B O07A 57.6(15) 2_665 . . 2_665 ?
O06B N02 O07B O06B 180.000(1) 2_665 . . . ?
O07B N02 O07B O06B -136(100) 2_665 . . . ?
O07A N02 O07B O06B 34.7(16) . . . . ?
O07A N02 O07B O06B -145.3(16) 2_665 . . . ?
C05A N02 O07B O06B 115.8(16) . . . . ?
C05A N02 O07B O06B -64.2(16) 2_665 . . . ?
O06A N02 O07B O06B -9(3) . . . . ?
O06A N02 O07B O06B 171(3) 2_665 . . . ?
C05B N02 O07B O06B 92.4(15) . . . . ?
C05B N02 O07B O06B -87.6(15) 2_665 . . . ?
O06B N02 O07B C05A -115.8(16) . . . . ?
O06B N02 O07B C05A 64.2(16) 2_665 . . . ?
O07B N02 O07B C05A 108(100) 2_665 . . . ?
O07A N02 O07B C05A -81.1(16) . . . . ?
O07A N02 O07B C05A 98.9(16) 2_665 . . . ?
C05A N02 O07B C05A 180.000(4) 2_665 . . . ?
O06A N02 O07B C05A -125(3) . . . . ?
O06A N02 O07B C05A 55(3) 2_665 . . . ?
C05B N02 O07B C05A -23.4(13) . . . . ?
C05B N02 O07B C05A 156.6(13) 2_665 . . . ?
O07A O06B O07B O06A 156(6) . . . . ?
N02 O06B O07B O06A -162(6) . . . . ?
C05A O06B O07B O06A -112(5) 2_665 . . . ?
O06A O06B O07B N02 162(6) . . . . ?
O07A O06B O07B N02 -41.6(19) . . . . ?
C05A O06B O07B N02 50.4(12) 2_665 . . . ?
O06A O06B O07B O07A 134(6) . . . 2_665 ?
O07A O06B O07B O07A -70(3) . . . 2_665 ?
N02 O06B O07B O07A -28.7(13) . . . 2_665 ?
C05A O06B O07B O07A 21.7(17) 2_665 . . 2_665 ?
O06A O06B O07B C05A -150(6) . . . . ?
O07A O06B O07B C05A 6(2) . . . . ?
N02 O06B O07B C05A 47.5(11) . . . . ?
C05A O06B O07B C05A 97.8(15) 2_665 . . . ?
C05B C05A O07B O06A -2(5) . . . . ?
N02 C05A O07B O06A -62(3) . . . . ?
O06B C05A O07B O06A -109(4) 2_665 . . . ?
C05B C05A O07B N02 59(3) . . . . ?
O06B C05A O07B N02 -47.6(12) 2_665 . . . ?
C05B C05A O07B O07A 116(3) . . . 2_665 ?
N02 C05A O07B O07A 56.8(12) . . . 2_665 ?
O06B C05A O07B O07A 9.1(16) 2_665 . . 2_665 ?
C05B C05A O07B O06B 14(3) . . . . ?
N02 C05A O07B O06B -45.6(12) . . . . ?
O06B C05A O07B O06B -93.3(17) 2_665 . . . ?
